data_7700626
loop_
_publ_author_name
'Thapa, Rajesh'
'Kilyanek, Stefan M.'

_publ_section_title
;
 Synthesis and structural characterization of 20-membered macrocyclic
 rings bearing trans-chelating bis(N-heterocyclic carbene) ligands and the
 catalytic activity of their palladium(ii) complexes.
;
_journal_issue 33
_journal_name_full 'Dalton transactions (Cambridge, England : 2003)'
_journal_page_first 12577
_journal_page_last 12590
_journal_paper_doi 10.1039/c9dt02147g
_journal_volume 48
_journal_year 2019
_chemical_formula_moiety '0.57(C40 H46 Cl2 N6 Pd), 0.43(C40 H46 Br Cl N6 Pd)'
_chemical_formula_sum 'C40 H46 Br0.43 Cl1.57 N6 Pd'
_chemical_formula_weight 807.24
_space_group_crystal_system monoclinic
_space_group_IT_number 14
_space_group_name_Hall '-P 2yn'
_space_group_name_H-M_alt 'P 1 21/n 1'
_symmetry_space_group_name_Hall '-P 2yn'
_symmetry_space_group_name_H-M 'P 1 21/n 1'
_atom_sites_solution_hydrogens geom
_atom_sites_solution_primary dual
_atom_sites_solution_secondary difmap
_audit_creation_method SHELXL-2018/3
_audit_update_record
;
2019-06-29 deposited with the CCDC.    2019-07-23 downloaded from the CCDC.
;
_cell_angle_alpha 90
_cell_angle_beta 103.665(19)
_cell_angle_gamma 90
_cell_formula_units_Z 2
_cell_length_a 12.462(17)
_cell_length_b 10.751(15)
_cell_length_c 14.335(19)
_cell_measurement_reflns_used 2452
_cell_measurement_temperature 100(2)
_cell_measurement_theta_max 19.24
_cell_measurement_theta_min 2.39
_cell_volume 1866(4)
_computing_cell_refinement 'SAINT (Bruker, 2007)'
_computing_data_collection 'APEX3 (Bruker, 2007)'
_computing_data_reduction 'SAINT (Bruker, 2007)'
_computing_molecular_graphics 'Mercury (CCDC, 2017)'
_computing_publication_material 'SHELXL-2014/7 (Sheldrick, 2015b)'
_computing_structure_refinement 'SHELXL-2014/7 (Sheldrick, 2015b)'
_computing_structure_solution 'SHELXT (Sheldrick, 2015a)'
_diffrn_ambient_temperature 100(2)
_diffrn_measured_fraction_theta_full 0.998
_diffrn_measured_fraction_theta_max 0.998
_diffrn_measurement_device_type 'Bruker APEX CCD'
_diffrn_measurement_method '\f and \w scans'
_diffrn_radiation_type MoK\a
_diffrn_radiation_wavelength 0.71073
_diffrn_reflns_av_R_equivalents 0.1061
_diffrn_reflns_av_unetI/netI 0.0682
_diffrn_reflns_Laue_measured_fraction_full 0.998
_diffrn_reflns_Laue_measured_fraction_max 0.998
_diffrn_reflns_limit_h_max 13
_diffrn_reflns_limit_h_min -13
_diffrn_reflns_limit_k_max 11
_diffrn_reflns_limit_k_min -11
_diffrn_reflns_limit_l_max 15
_diffrn_reflns_limit_l_min -15
_diffrn_reflns_number 14735
_diffrn_reflns_point_group_measured_fraction_full 0.998
_diffrn_reflns_point_group_measured_fraction_max 0.998
_diffrn_reflns_theta_full 22.722
_diffrn_reflns_theta_max 22.722
_diffrn_reflns_theta_min 1.950
_exptl_absorpt_coefficient_mu 1.107
_exptl_absorpt_correction_T_max 0.3782
_exptl_absorpt_correction_T_min 0.2597
_exptl_absorpt_correction_type multi-scan
_exptl_absorpt_process_details 'SADABS 2014/4 (Sheldrick, 2015c)'
_exptl_crystal_colour colourless
_exptl_crystal_density_diffrn 1.437
_exptl_crystal_description block
_exptl_crystal_F_000 831
_exptl_crystal_size_max 0.410
_exptl_crystal_size_mid 0.240
_exptl_crystal_size_min 0.090
_refine_diff_density_max 0.779
_refine_diff_density_min -0.853
_refine_diff_density_rms 0.112
_refine_ls_extinction_method none
_refine_ls_goodness_of_fit_ref 1.007
_refine_ls_hydrogen_treatment constr
_refine_ls_matrix_type full
_refine_ls_number_parameters 333
_refine_ls_number_reflns 2508
_refine_ls_number_restraints 667
_refine_ls_restrained_S_all 0.903
_refine_ls_R_factor_all 0.1106
_refine_ls_R_factor_gt 0.0879
_refine_ls_shift/su_max 0.035
_refine_ls_shift/su_mean 0.003
_refine_ls_structure_factor_coef Fsqd
_refine_ls_weighting_details 'w=1/[\s^2^(Fo^2^)+(0.1400P)^2^+20.3000P] where P=(Fo^2^+2Fc^2^)/3'
_refine_ls_weighting_scheme calc
_refine_ls_wR_factor_gt 0.2480
_refine_ls_wR_factor_ref 0.2636
_reflns_Friedel_coverage 0.000
_reflns_number_gt 1897
_reflns_number_total 2508
_reflns_threshold_expression 'I > 2\s(I)'
_cod_data_source_file c9dt02147g2.cif
_cod_data_source_block 17191a
_cod_depositor_comments 'Adding full bibliography for 7700623--7700627.cif.'
_cod_database_code 7700626
_shelx_space_group_comment
;
The symmetry employed for this shelxl refinement is uniquely defined
by the following loop, which should always be used as a source of
symmetry information in preference to the above space-group names.
They are only intended as comments.
;
_shelx_estimated_absorpt_t_min 0.660
_shelx_estimated_absorpt_t_max 0.907

loop_
_space_group_symop_operation_xyz
'x, y, z'
'-x+1/2, y+1/2, -z+1/2'
'-x, -y, -z'
'x-1/2, -y-1/2, z-1/2'

loop_
_atom_site_label
_atom_site_type_symbol
_atom_site_fract_x
_atom_site_fract_y
_atom_site_fract_z
_atom_site_U_iso_or_equiv
_atom_site_adp_type
_atom_site_occupancy
_atom_site_site_symmetry_order
_atom_site_calc_flag
_atom_site_refinement_flags_posn
_atom_site_refinement_flags_adp
_atom_site_refinement_flags_occupancy
_atom_site_disorder_assembly
_atom_site_disorder_group
Pd1 Pd 0.500000 0.500000 0.500000 0.0501(6) Uani 1 2 d S . P . .
Cl1 Cl 0.3362(10) 0.4263(19) 0.4186(15) 0.053(3) Uani 0.786(11) 1 d . . P A 1
Br1 Br 0.3028(17) 0.426(3) 0.418(2) 0.043(4) Uani 0.214(11) 1 d . . P A 2
N1 N 0.4247(8) 0.7588(9) 0.5370(7) 0.054(2) Uani 1 1 d . . . . .
N2 N 0.4226(8) 0.7376(9) 0.3861(7) 0.055(2) Uani 1 1 d . . . . .
N3 N 0.5997(16) 0.5008(10) 0.2679(13) 0.078(2) Uani 0.590(15) 1 d D U P B 1
N3' N 0.606(2) 0.5116(13) 0.2428(16) 0.078(2) Uani 0.410(15) 1 d D U P B 2
C1 C 0.4464(10) 0.6775(11) 0.4728(9) 0.049(3) Uani 1 1 d . . . . .
C2 C 0.3899(9) 0.8742(10) 0.4943(10) 0.054(3) Uani 1 1 d . . . . .
C3 C 0.3595(12) 0.9843(12) 0.5293(13) 0.075(4) Uani 1 1 d . . . . .
H3 H 0.356935 0.992763 0.594728 0.090 Uiso 1 1 calc R U . . .
C4 C 0.3321(12) 1.0855(13) 0.4636(15) 0.085(4) Uani 1 1 d . . . . .
H4 H 0.313310 1.164125 0.485529 0.102 Uiso 1 1 calc R U . . .
C5 C 0.3329(12) 1.0689(15) 0.3659(15) 0.089(4) Uani 1 1 d . . . . .
H5 H 0.314176 1.137292 0.323196 0.107 Uiso 1 1 calc R U . . .
C6 C 0.3596(12) 0.9587(13) 0.3311(12) 0.078(4) Uani 1 1 d . . . . .
H6 H 0.358910 0.947976 0.265210 0.094 Uiso 1 1 calc R U . . .
C7 C 0.3883(10) 0.8611(11) 0.3976(10) 0.057(3) Uani 1 1 d . . . . .
C8 C 0.4310(12) 0.6863(12) 0.2932(9) 0.067(3) Uani 1 1 d . . . . .
H8A H 0.365800 0.713692 0.243542 0.080 Uiso 1 1 calc R U . . .
H8B H 0.428282 0.594406 0.296680 0.080 Uiso 1 1 calc R U . . .
C9 C 0.5334(14) 0.7229(12) 0.2620(10) 0.077(4) Uani 1 1 d D . . . .
H9A H 0.515779 0.728625 0.191033 0.093 Uiso 1 1 calc R U . . .
H9B H 0.557145 0.806382 0.288005 0.093 Uiso 1 1 calc R U . . .
C10 C 0.6250(13) 0.6349(13) 0.2937(11) 0.084(4) Uani 1 1 d D . . . .
H10A H 0.650739 0.641040 0.364374 0.101 Uiso 1 1 calc R U . B 1
H10B H 0.686958 0.661272 0.265865 0.101 Uiso 1 1 calc R U . B 1
C11 C 0.6879(19) 0.429(2) 0.3368(16) 0.076(2) Uani 0.590(15) 1 d D U P B 1
H11A H 0.692959 0.460122 0.402779 0.091 Uiso 0.590(15) 1 calc R U P B 1
H11B H 0.759963 0.444360 0.321020 0.091 Uiso 0.590(15) 1 calc R U P B 1
C12 C 0.665(2) 0.291(2) 0.333(2) 0.074(3) Uani 0.590(15) 1 d D U P B 1
H12A H 0.662794 0.258946 0.268265 0.089 Uiso 0.590(15) 1 calc R U P B 1
H12B H 0.724925 0.247532 0.379410 0.089 Uiso 0.590(15) 1 calc R U P B 1
C13 C 0.556(2) 0.265(5) 0.3585(14) 0.073(3) Uani 0.590(15) 1 d D U P B 1
H13A H 0.506000 0.337643 0.340806 0.088 Uiso 0.590(15) 1 calc R U P B 1
H13B H 0.519979 0.192037 0.322150 0.088 Uiso 0.590(15) 1 calc R U P B 1
C14 C 0.6039(19) 0.4840(17) 0.1626(14) 0.080(2) Uani 0.590(15) 1 d D U P B 1
H14A H 0.572499 0.558613 0.125533 0.096 Uiso 0.590(15) 1 calc R U P B 1
H14B H 0.681715 0.475695 0.158418 0.096 Uiso 0.590(15) 1 calc R U P B 1
C15 C 0.5405(15) 0.3714(16) 0.1198(10) 0.082(2) Uani 0.590(15) 1 d D U P B 1
C16 C 0.4357(17) 0.3470(19) 0.1341(16) 0.084(2) Uani 0.590(15) 1 d D U P B 1
H16 H 0.403860 0.402661 0.171466 0.100 Uiso 0.590(15) 1 calc R U P B 1
C17 C 0.3778(18) 0.243(2) 0.0947(19) 0.085(3) Uani 0.590(15) 1 d D U P B 1
H17 H 0.306504 0.227026 0.105046 0.102 Uiso 0.590(15) 1 calc R U P B 1
C18 C 0.4234(18) 0.163(2) 0.0403(16) 0.086(3) Uani 0.590(15) 1 d D U P B 1
H18 H 0.383270 0.091255 0.012863 0.103 Uiso 0.590(15) 1 calc R U P B 1
C19 C 0.5265(18) 0.1849(18) 0.0253(15) 0.085(3) Uani 0.590(15) 1 d D U P B 1
H19 H 0.557464 0.128619 -0.012255 0.103 Uiso 0.590(15) 1 calc R U P B 1
C20 C 0.5853(17) 0.2884(17) 0.0646(14) 0.084(2) Uani 0.590(15) 1 d D U P B 1
H20 H 0.656580 0.303307 0.053974 0.101 Uiso 0.590(15) 1 calc R U P B 1
C11' C 0.692(3) 0.411(3) 0.265(2) 0.077(2) Uani 0.410(15) 1 d D U P B 2
H11C H 0.766317 0.446386 0.268566 0.092 Uiso 0.410(15) 1 calc R U P B 2
H11D H 0.677300 0.347365 0.213345 0.092 Uiso 0.410(15) 1 calc R U P B 2
C12' C 0.689(3) 0.351(4) 0.360(2) 0.074(3) Uani 0.410(15) 1 d D U P B 2
H12C H 0.700437 0.417025 0.409405 0.089 Uiso 0.410(15) 1 calc R U P B 2
H12D H 0.751684 0.292543 0.377548 0.089 Uiso 0.410(15) 1 calc R U P B 2
C13' C 0.576(4) 0.276(7) 0.3631(17) 0.074(3) Uani 0.410(15) 1 d D U P B 2
H13C H 0.511152 0.329180 0.336026 0.088 Uiso 0.410(15) 1 calc R U P B 2
H13D H 0.570469 0.200182 0.323186 0.088 Uiso 0.410(15) 1 calc R U P B 2
C14' C 0.555(3) 0.5154(18) 0.1347(14) 0.080(2) Uani 0.410(15) 1 d D U P B 2
H14C H 0.490457 0.572673 0.121741 0.096 Uiso 0.410(15) 1 calc R U P B 2
H14D H 0.609222 0.547476 0.100553 0.096 Uiso 0.410(15) 1 calc R U P B 2
C15' C 0.5176(17) 0.3885(19) 0.0979(12) 0.082(2) Uani 0.410(15) 1 d D U P B 2
C16' C 0.423(2) 0.335(2) 0.117(2) 0.084(2) Uani 0.410(15) 1 d D U P B 2
H16' H 0.381360 0.378616 0.154022 0.100 Uiso 0.410(15) 1 calc R U P B 2
C17' C 0.392(2) 0.218(3) 0.082(2) 0.085(3) Uani 0.410(15) 1 d D U P B 2
H17' H 0.327786 0.179832 0.094903 0.102 Uiso 0.410(15) 1 calc R U P B 2
C18' C 0.454(2) 0.157(3) 0.029(2) 0.086(3) Uani 0.410(15) 1 d D U P B 2
H18' H 0.431050 0.075863 0.005379 0.103 Uiso 0.410(15) 1 calc R U P B 2
C19' C 0.547(3) 0.207(2) 0.009(2) 0.085(3) Uani 0.410(15) 1 d D U P B 2
H19' H 0.588275 0.162446 -0.027572 0.102 Uiso 0.410(15) 1 calc R U P B 2
C20' C 0.579(2) 0.324(2) 0.0439(18) 0.084(3) Uani 0.410(15) 1 d D U P B 2
H20' H 0.643069 0.361117 0.030935 0.101 Uiso 0.410(15) 1 calc R U P B 2

loop_
_atom_site_aniso_label
_atom_site_aniso_U_11
_atom_site_aniso_U_22
_atom_site_aniso_U_33
_atom_site_aniso_U_23
_atom_site_aniso_U_13
_atom_site_aniso_U_12
Pd1 0.0713(10) 0.0333(8) 0.0493(8) 0.0078(6) 0.0215(6) 0.0065(7)
Cl1 0.039(8) 0.049(4) 0.072(4) 0.013(3) 0.017(6) 0.005(6)
Br1 0.025(9) 0.042(4) 0.060(5) 0.001(3) 0.008(7) 0.001(7)
N1 0.064(6) 0.038(5) 0.066(6) 0.005(4) 0.026(5) 0.006(4)
N2 0.067(7) 0.042(5) 0.056(5) 0.011(4) 0.014(5) -0.003(5)
N3 0.085(5) 0.069(4) 0.090(5) 0.011(4) 0.044(4) 0.013(4)
N3' 0.085(5) 0.070(4) 0.091(5) 0.011(4) 0.044(4) 0.014(4)
C1 0.049(6) 0.044(6) 0.055(5) 0.009(4) 0.011(5) 0.010(5)
C2 0.042(6) 0.034(5) 0.087(6) 0.011(5) 0.020(6) 0.005(5)
C3 0.069(9) 0.044(6) 0.112(10) 0.000(6) 0.023(8) 0.014(6)
C4 0.059(9) 0.040(7) 0.154(11) 0.015(7) 0.022(10) 0.006(6)
C5 0.065(9) 0.053(7) 0.138(10) 0.036(8) 0.001(9) 0.008(7)
C6 0.067(9) 0.057(7) 0.099(9) 0.035(6) 0.000(8) 0.000(6)
C7 0.053(7) 0.037(5) 0.079(6) 0.014(5) 0.011(6) 0.000(5)
C8 0.096(9) 0.048(7) 0.054(6) 0.009(5) 0.015(7) -0.010(7)
C9 0.122(10) 0.053(7) 0.068(9) 0.007(7) 0.045(8) -0.011(6)
C10 0.087(9) 0.072(6) 0.095(10) 0.013(6) 0.026(8) -0.020(6)
C11 0.083(5) 0.070(5) 0.087(5) 0.010(4) 0.045(4) 0.015(4)
C12 0.082(5) 0.069(5) 0.085(5) 0.009(5) 0.044(4) 0.017(5)
C13 0.081(6) 0.068(5) 0.083(6) 0.008(5) 0.044(5) 0.018(5)
C14 0.089(5) 0.071(4) 0.091(5) 0.010(4) 0.044(4) 0.017(4)
C15 0.094(5) 0.072(4) 0.092(5) 0.006(4) 0.043(4) 0.020(4)
C16 0.094(5) 0.072(4) 0.093(5) 0.002(4) 0.041(4) 0.021(4)
C17 0.096(5) 0.074(5) 0.095(5) -0.001(4) 0.040(4) 0.022(4)
C18 0.097(5) 0.075(5) 0.095(5) -0.001(4) 0.041(5) 0.022(4)
C19 0.098(5) 0.075(5) 0.094(5) 0.001(4) 0.043(4) 0.021(4)
C20 0.097(5) 0.074(5) 0.093(5) 0.004(4) 0.044(4) 0.021(4)
C11' 0.084(5) 0.070(4) 0.088(5) 0.010(4) 0.044(4) 0.015(4)
C12' 0.082(5) 0.069(5) 0.085(5) 0.009(5) 0.044(4) 0.017(5)
C13' 0.082(6) 0.068(6) 0.083(6) 0.008(5) 0.043(5) 0.018(5)
C14' 0.089(5) 0.070(4) 0.091(5) 0.009(4) 0.044(4) 0.017(4)
C15' 0.094(5) 0.072(4) 0.092(5) 0.006(4) 0.043(4) 0.020(4)
C16' 0.094(5) 0.072(5) 0.093(5) 0.002(4) 0.041(4) 0.021(4)
C17' 0.095(5) 0.074(5) 0.095(5) 0.000(4) 0.040(4) 0.022(4)
C18' 0.097(5) 0.075(5) 0.095(5) 0.000(4) 0.041(5) 0.022(4)
C19' 0.098(5) 0.075(5) 0.094(5) 0.002(4) 0.043(5) 0.021(4)
C20' 0.097(5) 0.073(5) 0.093(5) 0.004(4) 0.044(4) 0.021(4)

loop_
_atom_type_symbol
_atom_type_description
_atom_type_scat_dispersion_real
_atom_type_scat_dispersion_imag
_atom_type_scat_source
C C 0.0033 0.0016 'International Tables Vol C Tables 4.2.6.8 and 6.1.1.4'
H H 0.0000 0.0000 'International Tables Vol C Tables 4.2.6.8 and 6.1.1.4'
N N 0.0061 0.0033 'International Tables Vol C Tables 4.2.6.8 and 6.1.1.4'
Cl Cl 0.1484 0.1585 'International Tables Vol C Tables 4.2.6.8 and 6.1.1.4'
Pd Pd -0.9988 1.0072 'International Tables Vol C Tables 4.2.6.8 and 6.1.1.4'
Br Br -0.2901 2.4595 'International Tables Vol C Tables 4.2.6.8 and 6.1.1.4'

loop_
_geom_angle_atom_site_label_1
_geom_angle_atom_site_label_2
_geom_angle_atom_site_label_3
_geom_angle
_geom_angle_site_symmetry_1
_geom_angle_site_symmetry_3
C1 Pd1 C1 180.0 . 3_666
C1 Pd1 Cl1 89.2(6) . 3_666
C1 Pd1 Cl1 90.8(6) 3_666 3_666
C1 Pd1 Cl1 90.8(6) . .
C1 Pd1 Cl1 89.2(6) 3_666 .
Cl1 Pd1 Cl1 180.0 3_666 .
C1 Pd1 Br1 88.2(7) . .
C1 Pd1 Br1 91.8(7) 3_666 .
C1 Pd1 Br1 91.8(7) . 3_666
C1 Pd1 Br1 88.2(7) 3_666 3_666
Cl1 Pd1 Br1 5.5(10) 3_666 3_666
Cl1 Pd1 Br1 174.5(10) . 3_666
C1 N1 C2 111.6(10) . .
C1 N1 C13 125(2) . 3_666
C2 N1 C13 124(2) . 3_666
C1 N1 C13' 123(3) . 3_666
C2 N1 C13' 125(3) . 3_666
C13 N1 C13' 11(3) 3_666 3_666
C1 N2 C7 110.1(10) . .
C1 N2 C8 126.8(10) . .
C7 N2 C8 123.1(10) . .
C10 N3 C11 104.5(16) . .
C10 N3 C14 107.5(12) . .
C11 N3 C14 113.4(14) . .
C11' N3' C10 121(2) . .
C11' N3' C14' 109.9(14) . .
C10 N3' C14' 116.5(14) . .
N1 C1 N2 106.2(10) . .
N1 C1 Pd1 126.2(8) . .
N2 C1 Pd1 127.5(9) . .
C3 C2 C7 120.8(13) . .
C3 C2 N1 133.2(14) . .
C7 C2 N1 105.9(10) . .
C2 C3 C4 117.3(16) . .
C2 C3 H3 121.3 . .
C4 C3 H3 121.3 . .
C5 C4 C3 120.1(15) . .
C5 C4 H4 120.0 . .
C3 C4 H4 120.0 . .
C6 C5 C4 122.3(15) . .
C6 C5 H5 118.9 . .
C4 C5 H5 118.9 . .
C5 C6 C7 116.6(16) . .
C5 C6 H6 121.7 . .
C7 C6 H6 121.7 . .
C2 C7 C6 122.8(13) . .
C2 C7 N2 106.1(10) . .
C6 C7 N2 131.0(14) . .
N2 C8 C9 114.8(11) . .
N2 C8 H8A 108.6 . .
C9 C8 H8A 108.6 . .
N2 C8 H8B 108.6 . .
C9 C8 H8B 108.6 . .
H8A C8 H8B 107.5 . .
C10 C9 C8 113.1(12) . .
C10 C9 H9A 109.0 . .
C8 C9 H9A 109.0 . .
C10 C9 H9B 109.0 . .
C8 C9 H9B 109.0 . .
H9A C9 H9B 107.8 . .
C9 C10 N3 116.0(14) . .
C9 C10 N3' 113.4(15) . .
C9 C10 H10A 108.3 . .
N3 C10 H10A 108.3 . .
C9 C10 H10B 108.3 . .
N3 C10 H10B 108.3 . .
H10A C10 H10B 107.4 . .
N3 C11 C12 112.2(19) . .
N3 C11 H11A 109.2 . .
C12 C11 H11A 109.2 . .
N3 C11 H11B 109.2 . .
C12 C11 H11B 109.2 . .
H11A C11 H11B 107.9 . .
C13 C12 C11 110(3) . .
C13 C12 H12A 109.6 . .
C11 C12 H12A 109.6 . .
C13 C12 H12B 109.6 . .
C11 C12 H12B 109.6 . .
H12A C12 H12B 108.1 . .
N1 C13 C12 109.3(19) 3_666 .
N1 C13 H13A 109.8 3_666 .
C12 C13 H13A 109.8 . .
N1 C13 H13B 109.8 3_666 .
C12 C13 H13B 109.8 . .
H13A C13 H13B 108.3 . .
C15 C14 N3 111.2(11) . .
C15 C14 H14A 109.4 . .
N3 C14 H14A 109.4 . .
C15 C14 H14B 109.4 . .
N3 C14 H14B 109.4 . .
H14A C14 H14B 108.0 . .
C20 C15 C16 118.5(18) . .
C20 C15 C14 120.5(13) . .
C16 C15 C14 121.0(13) . .
C17 C16 C15 120.7(15) . .
C17 C16 H16 119.6 . .
C15 C16 H16 119.6 . .
C18 C17 C16 119.7(17) . .
C18 C17 H17 120.1 . .
C16 C17 H17 120.1 . .
C19 C18 C17 121(2) . .
C19 C18 H18 119.7 . .
C17 C18 H18 119.7 . .
C18 C19 C20 120.2(17) . .
C18 C19 H19 119.9 . .
C20 C19 H19 119.9 . .
C19 C20 C15 120.3(16) . .
C19 C20 H20 119.9 . .
C15 C20 H20 119.9 . .
N3' C11' C12' 109(3) . .
N3' C11' H11C 109.9 . .
C12' C11' H11C 109.9 . .
N3' C11' H11D 109.9 . .
C12' C11' H11D 109.9 . .
H11C C11' H11D 108.3 . .
C11' C12' C13' 116(3) . .
C11' C12' H12C 108.2 . .
C13' C12' H12C 108.2 . .
C11' C12' H12D 108.2 . .
C13' C12' H12D 108.2 . .
H12C C12' H12D 107.4 . .
N1 C13' C12' 111(3) 3_666 .
N1 C13' H13C 109.5 3_666 .
C12' C13' H13C 109.5 . .
N1 C13' H13D 109.5 3_666 .
C12' C13' H13D 109.5 . .
H13C C13' H13D 108.1 . .
C15' C14' N3' 110.6(11) . .
C15' C14' H14C 109.5 . .
N3' C14' H14C 109.5 . .
C15' C14' H14D 109.5 . .
N3' C14' H14D 109.5 . .
H14C C14' H14D 108.1 . .
C16' C15' C20' 120.2(19) . .
C16' C15' C14' 120.7(14) . .
C20' C15' C14' 119.1(14) . .
C17' C16' C15' 119.2(16) . .
C17' C16' H16' 120.4 . .
C15' C16' H16' 120.4 . .
C18' C17' C16' 119.4(19) . .
C18' C17' H17' 120.3 . .
C16' C17' H17' 120.3 . .
C19' C18' C17' 123(2) . .
C19' C18' H18' 118.7 . .
C17' C18' H18' 118.7 . .
C18' C19' C20' 118.3(18) . .
C18' C19' H19' 120.9 . .
C20' C19' H19' 120.9 . .
C19' C20' C15' 120.3(16) . .
C19' C20' H20' 119.9 . .
C15' C20' H20' 119.8 . .

loop_
_geom_bond_atom_site_label_1
_geom_bond_atom_site_label_2
_geom_bond_distance
_geom_bond_site_symmetry_2
Pd1 C1 2.029(12) .
Pd1 C1 2.029(12) 3_666
Pd1 Cl1 2.243(16) 3_666
Pd1 Cl1 2.243(16) .
Pd1 Br1 2.59(2) .
Pd1 Br1 2.59(2) 3_666
N1 C1 1.342(15) .
N1 C2 1.407(14) .
N1 C13 1.483(18) 3_666
N1 C13' 1.483(18) 3_666
N2 C1 1.369(15) .
N2 C7 1.417(16) .
N2 C8 1.468(16) .
N3 C10 1.503(15) .
N3 C11 1.504(15) .
N3 C14 1.53(2) .
N3' C11' 1.504(15) .
N3' C10 1.504(15) .
N3' C14' 1.53(2) .
C2 C3 1.373(18) .
C2 C7 1.389(18) .
C3 C4 1.43(2) .
C3 H3 0.9500 .
C4 C5 1.41(2) .
C4 H4 0.9500 .
C5 C6 1.36(2) .
C5 H5 0.9500 .
C6 C7 1.405(18) .
C6 H6 0.9500 .
C8 C9 1.501(19) .
C8 H8A 0.9900 .
C8 H8B 0.9900 .
C9 C10 1.47(2) .
C9 H9A 0.9900 .
C9 H9B 0.9900 .
C10 H10A 0.9900 .
C10 H10B 0.9900 .
C11 C12 1.51(2) .
C11 H11A 0.9900 .
C11 H11B 0.9900 .
C12 C13 1.51(2) .
C12 H12A 0.9900 .
C12 H12B 0.9900 .
C13 H13A 0.9900 .
C13 H13B 0.9900 .
C14 C15 1.50(2) .
C14 H14A 0.9900 .
C14 H14B 0.9900 .
C15 C20 1.394(14) .
C15 C16 1.394(14) .
C16 C17 1.377(18) .
C16 H16 0.9500 .
C17 C18 1.374(16) .
C17 H17 0.9500 .
C18 C19 1.373(16) .
C18 H18 0.9500 .
C19 C20 1.377(18) .
C19 H19 0.9500 .
C20 H20 0.9500 .
C11' C12' 1.51(2) .
C11' H11C 0.9900 .
C11' H11D 0.9900 .
C12' C13' 1.63(6) .
C12' H12C 0.9900 .
C12' H12D 0.9900 .
C13' H13C 0.9900 .
C13' H13D 0.9900 .
C14' C15' 1.50(2) .
C14' H14C 0.9900 .
C14' H14D 0.9900 .
C15' C16' 1.394(15) .
C15' C20' 1.394(14) .
C16' C17' 1.377(18) .
C16' H16' 0.9500 .
C17' C18' 1.374(16) .
C17' H17' 0.9500 .
C18' C19' 1.373(16) .
C18' H18' 0.9500 .
C19' C20' 1.377(18) .
C19' H19' 0.9500 .
C20' H20' 0.9500 .

loop_
_geom_hbond_atom_site_label_D
_geom_hbond_atom_site_label_H
_geom_hbond_atom_site_label_A
_geom_hbond_distance_DH
_geom_hbond_distance_HA
_geom_hbond_distance_DA
_geom_hbond_angle_DHA
_geom_hbond_site_symmetry_A
_geom_hbond_publ_flag
C6 H6 Br1 0.95 2.92 3.68(3) 138.4 2 yes
C8 H8B Cl1 0.99 2.93 3.67(2) 131.9 . yes
C8 H8B N3 0.99 2.48 2.98(2) 110.8 . yes
C11 H11A Cl1 0.99 2.94 3.91(3) 168.3 3_666 yes
C13 H13A Cl1 0.99 2.78 3.51(4) 131.0 . yes
C12' H12C Br1 0.99 3.00 3.97(5) 165.1 3_666 yes

loop_
_geom_torsion_atom_site_label_1
_geom_torsion_atom_site_label_2
_geom_torsion_atom_site_label_3
_geom_torsion_atom_site_label_4
_geom_torsion
_geom_torsion_site_symmetry_1
_geom_torsion_site_symmetry_4
C2 N1 C1 N2 -1.9(14) . .
C13 N1 C1 N2 -176.8(17) 3_666 .
C13' N1 C1 N2 171(2) 3_666 .
C2 N1 C1 Pd1 179.5(8) . .
C13 N1 C1 Pd1 5(2) 3_666 .
C13' N1 C1 Pd1 -8(3) 3_666 .
C7 N2 C1 N1 1.9(14) . .
C8 N2 C1 N1 -178.8(11) . .
C7 N2 C1 Pd1 -179.6(9) . .
C8 N2 C1 Pd1 -0.3(18) . .
C1 N1 C2 C3 -179.6(14) . .
C13 N1 C2 C3 -5(2) 3_666 .
C13' N1 C2 C3 8(3) 3_666 .
C1 N1 C2 C7 1.2(14) . .
C13 N1 C2 C7 176.2(16) 3_666 .
C13' N1 C2 C7 -171(3) 3_666 .
C7 C2 C3 C4 -3(2) . .
N1 C2 C3 C4 177.8(12) . .
C2 C3 C4 C5 2(2) . .
C3 C4 C5 C6 0(2) . .
C4 C5 C6 C7 -1(2) . .
C3 C2 C7 C6 2(2) . .
N1 C2 C7 C6 -178.7(11) . .
C3 C2 C7 N2 -179.3(11) . .
N1 C2 C7 N2 0.0(13) . .
C5 C6 C7 C2 0(2) . .
C5 C6 C7 N2 -178.2(13) . .
C1 N2 C7 C2 -1.2(14) . .
C8 N2 C7 C2 179.5(11) . .
C1 N2 C7 C6 177.3(13) . .
C8 N2 C7 C6 -2(2) . .
C1 N2 C8 C9 -99.9(15) . .
C7 N2 C8 C9 79.4(16) . .
N2 C8 C9 C10 90.9(14) . .
C8 C9 C10 N3 53.3(18) . .
C8 C9 C10 N3' 70.1(19) . .
C11 N3 C10 C9 -159.7(14) . .
C14 N3 C10 C9 79.5(18) . .
C11' N3' C10 C9 179.0(19) . .
C14' N3' C10 C9 41(3) . .
C10 N3 C11 C12 170.1(17) . .
C14 N3 C11 C12 -73(2) . .
N3 C11 C12 C13 -60(3) . .
C11 C12 C13 N1 -93(4) . 3_666
C10 N3 C14 C15 -158.7(13) . .
C11 N3 C14 C15 86.3(18) . .
N3 C14 C15 C20 -134.4(14) . .
N3 C14 C15 C16 45.6(14) . .
C20 C15 C16 C17 0.1(4) . .
C14 C15 C16 C17 -179.9(3) . .
C15 C16 C17 C18 -0.3(6) . .
C16 C17 C18 C19 0.3(8) . .
C17 C18 C19 C20 -0.2(8) . .
C18 C19 C20 C15 0.0(8) . .
C16 C15 C20 C19 0.0(6) . .
C14 C15 C20 C19 -180.0(4) . .
C10 N3' C11' C12' 76(4) . .
C14' N3' C11' C12' -144(3) . .
N3' C11' C12' C13' 65(5) . .
C11' C12' C13' N1 -170(4) . 3_666
C11' N3' C14' C15' 50(3) . .
C10 N3' C14' C15' -167.3(18) . .
N3' C14' C15' C16' 74(2) . .
N3' C14' C15' C20' -106(2) . .
C20' C15' C16' C17' 0.0(4) . .
C14' C15' C16' C17' -180.0(3) . .
C15' C16' C17' C18' -0.1(6) . .
C16' C17' C18' C19' 0.2(8) . .
C17' C18' C19' C20' -0.2(8) . .
C18' C19' C20' C15' 0.1(8) . .
C16' C15' C20' C19' 0.0(6) . .
C14' C15' C20' C19' 180.0(4) . .
